data_4077976
loop_
_publ_author_name
'Zhu, Bolin'
'Li, Yuan'
'Chen, Yunfei'
'Shi, Wei'

_publ_section_title
;
 Reactions of SnMe2-Bridged Bis(cyclopentadienes) with Iron Pentacarbonyl:
 Migration of the SnMe2Group
;
_journal_issue 8
_journal_name_full Organometallics
_journal_page_first 3035
_journal_paper_doi 10.1021/om201151c
_journal_volume 31
_journal_year 2012
_chemical_formula_sum 'C52 H72 Fe4 O8 Si2 Sn2'
_chemical_formula_weight 1342.06
_chemical_name_systematic
; 
 ? 
;
_space_group_IT_number 62
_symmetry_cell_setting orthorhombic
_symmetry_space_group_name_Hall '-P 2ac 2n'
_symmetry_space_group_name_H-M 'P n m a'
_atom_sites_solution_hydrogens geom
_atom_sites_solution_primary direct
_atom_sites_solution_secondary difmap
_audit_creation_method SHELXL-97
_cell_angle_alpha 90.00
_cell_angle_beta 90.00
_cell_angle_gamma 90.00
_cell_formula_units_Z 2
_cell_length_a 12.3105(13)
_cell_length_b 18.709(2)
_cell_length_c 12.5383(13)
_cell_measurement_reflns_used 7375
_cell_measurement_temperature 296(2)
_cell_measurement_theta_max 28.20
_cell_measurement_theta_min 2.32
_cell_volume 2887.8(5)
_computing_cell_refinement 'Bruker SAINT'
_computing_data_collection 'Bruker APEX2'
_computing_data_reduction 'Bruker SAINT'
_computing_molecular_graphics 'Bruker SHELXTL'
_computing_publication_material 'Bruker SHELXTL'
_computing_structure_refinement 'SHELXL-97 (Sheldrick, 1997)'
_computing_structure_solution 'SHELXS-97 (Sheldrick, 1990)'
_diffrn_ambient_temperature 296(2)
_diffrn_measured_fraction_theta_full 0.998
_diffrn_measured_fraction_theta_max 0.998
_diffrn_measurement_device_type 'Bruker APEX-II CCD'
_diffrn_measurement_method '\f and \w scans'
_diffrn_radiation_monochromator graphite
_diffrn_radiation_source 'fine-focus sealed tube'
_diffrn_radiation_type MoK\a
_diffrn_radiation_wavelength 0.71073
_diffrn_reflns_av_R_equivalents 0.0261
_diffrn_reflns_av_sigmaI/netI 0.0185
_diffrn_reflns_limit_h_max 14
_diffrn_reflns_limit_h_min -14
_diffrn_reflns_limit_k_max 22
_diffrn_reflns_limit_k_min -22
_diffrn_reflns_limit_l_max 10
_diffrn_reflns_limit_l_min -14
_diffrn_reflns_number 13973
_diffrn_reflns_theta_full 25.00
_diffrn_reflns_theta_max 25.00
_diffrn_reflns_theta_min 2.18
_diffrn_standards_number 0
_exptl_absorpt_coefficient_mu 1.919
_exptl_absorpt_correction_T_max 0.7885
_exptl_absorpt_correction_T_min 0.7618
_exptl_absorpt_correction_type multi-scan
_exptl_absorpt_process_details SADABS
_exptl_crystal_colour YELLOW
_exptl_crystal_density_diffrn 1.543
_exptl_crystal_density_meas ?
_exptl_crystal_density_method 'not measured'
_exptl_crystal_description BLOCK
_exptl_crystal_F_000 1360
_exptl_crystal_size_max 0.15
_exptl_crystal_size_mid 0.14
_exptl_crystal_size_min 0.13
_refine_diff_density_max 0.361
_refine_diff_density_min -0.620
_refine_diff_density_rms 0.051
_refine_ls_extinction_method none
_refine_ls_goodness_of_fit_ref 1.035
_refine_ls_hydrogen_treatment constr
_refine_ls_matrix_type full
_refine_ls_number_parameters 170
_refine_ls_number_reflns 2626
_refine_ls_number_restraints 0
_refine_ls_restrained_S_all 1.035
_refine_ls_R_factor_all 0.0252
_refine_ls_R_factor_gt 0.0215
_refine_ls_shift/su_max 0.001
_refine_ls_shift/su_mean 0.000
_refine_ls_structure_factor_coef Fsqd
_refine_ls_weighting_details 'calc w=1/[\s^2^(Fo^2^)+(0.0281P)^2^+1.7397P] where P=(Fo^2^+2Fc^2^)/3'
_refine_ls_weighting_scheme calc
_refine_ls_wR_factor_gt 0.0542
_refine_ls_wR_factor_ref 0.0572
_reflns_number_gt 2364
_reflns_number_total 2626
_reflns_threshold_expression >2sigma(I)
_cod_data_source_file om201151c_si_001.cif
_cod_data_source_block n110107b
_cod_depositor_comments
;
The following automatic conversions were performed:

'_symmetry_cell_setting' value 'Orthorhombic' changed to
'orthorhombic' according to
/home/saulius/struct/CIF-dictionaries/cif_core.dic dictionary named
'cif_core.dic' version 2.4.1 from
2010-06-29.

'_exptl_absorpt_correction_type' value 'MULTI-SCAN'
changed to 'multi-scan' according to
/home/saulius/struct/CIF-dictionaries/cif_core.dic dictionary named
'cif_core.dic' version 2.4.1 from 2010-06-29.

Automatic conversion script
Id: cif_fix_values 1715 2011-07-08 13:25:40Z adriana 

The following automatic conversions were performed:

'_exptl_crystal_density_meas' value 'NONE' was changed to '?' - the
value is perceived as not measured.

Automatic conversion script
Id: cif_fix_values 3008 2015-01-20 13:52:24Z robertas 
;
_cod_original_sg_symbol_H-M Pnma
_cod_database_code 4077976

loop_
_symmetry_equiv_pos_as_xyz
'x, y, z'
'-x+1/2, -y, z+1/2'
'-x, y+1/2, -z'
'x+1/2, -y+1/2, -z+1/2'
'-x, -y, -z'
'x-1/2, y, -z-1/2'
'x, -y-1/2, z'
'-x-1/2, y-1/2, z-1/2'

loop_
_atom_site_label
_atom_site_type_symbol
_atom_site_fract_x
_atom_site_fract_y
_atom_site_fract_z
_atom_site_U_iso_or_equiv
_atom_site_adp_type
_atom_site_occupancy
_atom_site_symmetry_multiplicity
_atom_site_calc_flag
_atom_site_refinement_flags
Fe1 Fe 0.69173(2) 0.368044(16) 0.04485(3) 0.03549(10) Uani 1 1 d .
Si1 Si 0.87579(7) 0.2500 -0.08984(7) 0.03416(19) Uani 1 2 d S
Sn1 Sn 0.618904(17) 0.2500 0.121906(18) 0.03962(9) Uani 1 2 d S
O1 O 0.53464(18) 0.42869(13) 0.19022(19) 0.0812(7) Uani 1 1 d .
O2 O 0.5391(2) 0.35072(16) -0.12800(19) 0.0929(8) Uani 1 1 d .
C1 C 0.84263(17) 0.33209(11) -0.01224(17) 0.0336(5) Uani 1 1 d .
C2 C 0.81617(18) 0.40054(12) -0.05657(18) 0.0369(5) Uani 1 1 d .
H2 H 0.8072 0.4101 -0.1329 0.044 Uiso 1 1 calc R
C3 C 0.80490(18) 0.45254(12) 0.02456(19) 0.0382(5) Uani 1 1 d .
C4 C 0.82445(19) 0.41563(12) 0.12169(18) 0.0388(5) Uani 1 1 d .
H4 H 0.8227 0.4372 0.1929 0.047 Uiso 1 1 calc R
C5 C 0.84793(18) 0.34374(12) 0.09999(18) 0.0369(5) Uani 1 1 d .
H5 H 0.8655 0.3073 0.1535 0.044 Uiso 1 1 calc R
C6 C 0.7852(2) 0.53194(12) 0.0104(2) 0.0493(6) Uani 1 1 d .
C7 C 0.8934(3) 0.56671(17) -0.0167(5) 0.1152(18) Uani 1 1 d .
H7A H 0.9241 0.5439 -0.0782 0.173 Uiso 1 1 calc R
H7B H 0.9422 0.5617 0.0426 0.173 Uiso 1 1 calc R
H7C H 0.8823 0.6165 -0.0314 0.173 Uiso 1 1 calc R
C8 C 0.7080(5) 0.54524(19) -0.0789(4) 0.139(2) Uani 1 1 d .
H8A H 0.7369 0.5254 -0.1436 0.209 Uiso 1 1 calc R
H8B H 0.6978 0.5958 -0.0876 0.209 Uiso 1 1 calc R
H8C H 0.6395 0.5231 -0.0631 0.209 Uiso 1 1 calc R
C9 C 0.7443(4) 0.56611(18) 0.1110(3) 0.1196(19) Uani 1 1 d .
H9A H 0.7352 0.6165 0.0997 0.179 Uiso 1 1 calc R
H9B H 0.7957 0.5584 0.1674 0.179 Uiso 1 1 calc R
H9C H 0.6757 0.5453 0.1302 0.179 Uiso 1 1 calc R
C10 C 1.0248(3) 0.2500 -0.1148(3) 0.0533(9) Uani 1 2 d S
H10A H 1.0466 0.2040 -0.1410 0.080 Uiso 0.50 1 calc PR
H10B H 1.0625 0.2601 -0.0495 0.080 Uiso 0.50 1 calc PR
H10C H 1.0421 0.2859 -0.1668 0.080 Uiso 0.50 1 calc PR
C11 C 0.8020(4) 0.2500 -0.2189(3) 0.0598(10) Uani 1 2 d S
H11A H 0.8376 0.2181 -0.2677 0.090 Uiso 0.50 1 calc PR
H11B H 0.8018 0.2975 -0.2480 0.090 Uiso 0.50 1 calc PR
H11C H 0.7286 0.2344 -0.2077 0.090 Uiso 0.50 1 calc PR
C12 C 0.5960(2) 0.40385(15) 0.1321(2) 0.0527(7) Uani 1 1 d .
C13 C 0.5986(2) 0.35643(16) -0.0583(2) 0.0555(7) Uani 1 1 d .
C14 C 0.6379(4) 0.2500 0.2940(3) 0.0629(11) Uani 1 2 d S
H14A H 0.6311 0.2020 0.3204 0.094 Uiso 0.50 1 calc PR
H14B H 0.5828 0.2795 0.3255 0.094 Uiso 0.50 1 calc PR
H14C H 0.7083 0.2684 0.3121 0.094 Uiso 0.50 1 calc PR
C15 C 0.4433(3) 0.2500 0.1053(4) 0.0646(11) Uani 1 2 d S
H15A H 0.4152 0.2957 0.1263 0.097 Uiso 0.50 1 calc PR
H15B H 0.4129 0.2135 0.1501 0.097 Uiso 0.50 1 calc PR
H15C H 0.4244 0.2407 0.0324 0.097 Uiso 0.50 1 calc PR

loop_
_atom_site_aniso_label
_atom_site_aniso_U_11
_atom_site_aniso_U_22
_atom_site_aniso_U_33
_atom_site_aniso_U_23
_atom_site_aniso_U_13
_atom_site_aniso_U_12
Fe1 0.03274(18) 0.03752(18) 0.03621(18) -0.00144(13) -0.00035(13) 0.00325(13)
Si1 0.0387(5) 0.0313(4) 0.0326(4) 0.000 0.0046(4) 0.000
Sn1 0.03090(13) 0.04321(14) 0.04474(15) 0.000 0.00605(10) 0.000
O1 0.0610(13) 0.0949(16) 0.0876(15) -0.0251(13) 0.0252(12) 0.0204(12)
O2 0.0732(15) 0.129(2) 0.0767(16) -0.0049(15) -0.0378(14) 0.0009(15)
C1 0.0311(11) 0.0328(11) 0.0368(11) -0.0010(9) 0.0035(9) -0.0002(9)
C2 0.0400(12) 0.0351(11) 0.0355(12) 0.0023(9) 0.0020(10) 0.0002(9)
C3 0.0378(12) 0.0335(11) 0.0432(13) -0.0017(10) 0.0008(10) 0.0011(9)
C4 0.0396(12) 0.0400(12) 0.0369(12) -0.0069(10) -0.0028(10) 0.0015(10)
C5 0.0355(11) 0.0385(12) 0.0366(12) 0.0028(10) -0.0040(10) 0.0016(10)
C6 0.0576(15) 0.0324(12) 0.0580(15) -0.0006(11) 0.0002(13) 0.0073(11)
C7 0.098(3) 0.0397(17) 0.208(5) 0.022(2) 0.032(3) -0.0049(18)
C8 0.213(6) 0.050(2) 0.155(4) 0.002(2) -0.115(4) 0.038(3)
C9 0.207(5) 0.0449(17) 0.107(3) -0.0102(19) 0.064(3) 0.025(3)
C10 0.051(2) 0.048(2) 0.060(2) 0.000 0.0206(18) 0.000
C11 0.087(3) 0.052(2) 0.041(2) 0.000 -0.011(2) 0.000
C12 0.0440(14) 0.0522(15) 0.0619(17) -0.0057(13) -0.0003(13) 0.0045(12)
C13 0.0444(15) 0.0651(17) 0.0570(17) -0.0001(14) -0.0069(13) 0.0017(13)
C14 0.072(3) 0.072(3) 0.044(2) 0.000 0.007(2) 0.000
C15 0.0306(19) 0.071(3) 0.092(3) 0.000 0.008(2) 0.000

loop_
_atom_type_symbol
_atom_type_description
_atom_type_scat_dispersion_real
_atom_type_scat_dispersion_imag
_atom_type_scat_source
C C 0.0033 0.0016 'International Tables Vol C Tables 4.2.6.8 and 6.1.1.4'
H H 0.0000 0.0000 'International Tables Vol C Tables 4.2.6.8 and 6.1.1.4'
O O 0.0106 0.0060 'International Tables Vol C Tables 4.2.6.8 and 6.1.1.4'
Si Si 0.0817 0.0704 'International Tables Vol C Tables 4.2.6.8 and 6.1.1.4'
Fe Fe 0.3463 0.8444 'International Tables Vol C Tables 4.2.6.8 and 6.1.1.4'
Sn Sn -0.6537 1.4246 'International Tables Vol C Tables 4.2.6.8 and 6.1.1.4'

loop_
_geom_angle_atom_site_label_1
_geom_angle_atom_site_label_2
_geom_angle_atom_site_label_3
_geom_angle
_geom_angle_site_symmetry_1
_geom_angle_site_symmetry_3
C13 Fe1 C12 93.99(13) . .
C13 Fe1 C2 93.84(11) . .
C12 Fe1 C2 140.28(11) . .
C13 Fe1 C5 145.34(11) . .
C12 Fe1 C5 119.82(11) . .
C2 Fe1 C5 65.75(9) . .
C13 Fe1 C4 155.17(12) . .
C12 Fe1 C4 94.31(11) . .
C2 Fe1 C4 65.36(9) . .
C5 Fe1 C4 39.12(9) . .
C13 Fe1 C1 106.78(11) . .
C12 Fe1 C1 159.23(11) . .
C2 Fe1 C1 40.08(8) . .
C5 Fe1 C1 39.73(8) . .
C4 Fe1 C1 66.63(9) . .
C13 Fe1 C3 115.84(11) . .
C12 Fe1 C3 103.47(11) . .
C2 Fe1 C3 39.30(9) . .
C5 Fe1 C3 66.32(9) . .
C4 Fe1 C3 39.36(9) . .
C1 Fe1 C3 67.50(8) . .
C13 Fe1 Sn1 86.70(10) . .
C12 Fe1 Sn1 81.86(9) . .
C2 Fe1 Sn1 137.46(6) . .
C5 Fe1 Sn1 90.55(6) . .
C4 Fe1 Sn1 117.64(6) . .
C1 Fe1 Sn1 99.28(6) . .
C3 Fe1 Sn1 155.98(6) . .
C11 Si1 C10 109.6(2) . .
C11 Si1 C1 110.37(10) . 7_565
C10 Si1 C1 107.68(10) . 7_565
C11 Si1 C1 110.38(10) . .
C10 Si1 C1 107.68(10) . .
C1 Si1 C1 111.02(14) 7_565 .
C14 Sn1 C15 101.69(18) . .
C14 Sn1 Fe1 109.62(5) . 7_565
C15 Sn1 Fe1 108.12(6) . 7_565
C14 Sn1 Fe1 109.62(5) . .
C15 Sn1 Fe1 108.12(6) . .
Fe1 Sn1 Fe1 118.341(17) 7_565 .
C5 C1 C2 104.86(19) . .
C5 C1 Si1 129.16(17) . .
C2 C1 Si1 125.70(16) . .
C5 C1 Fe1 69.83(13) . .
C2 C1 Fe1 69.22(12) . .
Si1 C1 Fe1 129.45(11) . .
C3 C2 C1 111.0(2) . .
C3 C2 Fe1 71.90(13) . .
C1 C2 Fe1 70.70(12) . .
C3 C2 H2 124.5 . .
C1 C2 H2 124.5 . .
Fe1 C2 H2 124.5 . .
C2 C3 C4 105.41(19) . .
C2 C3 C6 127.3(2) . .
C4 C3 C6 127.2(2) . .
C2 C3 Fe1 68.80(13) . .
C4 C3 Fe1 69.29(13) . .
C6 C3 Fe1 129.73(17) . .
C5 C4 C3 109.6(2) . .
C5 C4 Fe1 70.37(13) . .
C3 C4 Fe1 71.35(13) . .
C5 C4 H4 125.2 . .
C3 C4 H4 125.2 . .
Fe1 C4 H4 125.2 . .
C4 C5 C1 109.2(2) . .
C4 C5 Fe1 70.51(13) . .
C1 C5 Fe1 70.44(13) . .
C4 C5 H5 125.4 . .
C1 C5 H5 125.4 . .
Fe1 C5 H5 125.4 . .
C8 C6 C9 110.3(3) . .
C8 C6 C3 110.7(2) . .
C9 C6 C3 111.9(2) . .
C8 C6 C7 108.7(4) . .
C9 C6 C7 107.4(3) . .
C3 C6 C7 107.8(2) . .
C6 C7 H7A 109.5 . .
C6 C7 H7B 109.5 . .
H7A C7 H7B 109.5 . .
C6 C7 H7C 109.5 . .
H7A C7 H7C 109.5 . .
H7B C7 H7C 109.5 . .
C6 C8 H8A 109.5 . .
C6 C8 H8B 109.5 . .
H8A C8 H8B 109.5 . .
C6 C8 H8C 109.5 . .
H8A C8 H8C 109.5 . .
H8B C8 H8C 109.5 . .
C6 C9 H9A 109.5 . .
C6 C9 H9B 109.5 . .
H9A C9 H9B 109.5 . .
C6 C9 H9C 109.5 . .
H9A C9 H9C 109.5 . .
H9B C9 H9C 109.5 . .
Si1 C10 H10A 109.5 . .
Si1 C10 H10B 109.5 . .
H10A C10 H10B 109.5 . .
Si1 C10 H10C 109.5 . .
H10A C10 H10C 109.5 . .
H10B C10 H10C 109.5 . .
Si1 C11 H11A 109.5 . .
Si1 C11 H11B 109.5 . .
H11A C11 H11B 109.5 . .
Si1 C11 H11C 109.5 . .
H11A C11 H11C 109.5 . .
H11B C11 H11C 109.5 . .
O1 C12 Fe1 178.4(3) . .
O2 C13 Fe1 177.6(3) . .
Sn1 C14 H14A 109.5 . .
Sn1 C14 H14B 109.5 . .
H14A C14 H14B 109.5 . .
Sn1 C14 H14C 109.5 . .
H14A C14 H14C 109.5 . .
H14B C14 H14C 109.5 . .
Sn1 C15 H15A 109.5 . .
Sn1 C15 H15B 109.5 . .
H15A C15 H15B 109.5 . .
Sn1 C15 H15C 109.5 . .
H15A C15 H15C 109.5 . .
H15B C15 H15C 109.5 . .

loop_
_geom_bond_atom_site_label_1
_geom_bond_atom_site_label_2
_geom_bond_distance
_geom_bond_site_symmetry_2
Fe1 C13 1.742(3) .
Fe1 C12 1.742(3) .
Fe1 C2 2.082(2) .
Fe1 C5 2.093(2) .
Fe1 C4 2.095(2) .
Fe1 C1 2.101(2) .
Fe1 C3 2.122(2) .
Fe1 Sn1 2.5719(4) .
Si1 C11 1.855(4) .
Si1 C10 1.861(4) .
Si1 C1 1.863(2) 7_565
Si1 C1 1.863(2) .
Sn1 C14 2.170(4) .
Sn1 C15 2.171(4) .
Sn1 Fe1 2.5718(4) 7_565
O1 C12 1.148(3) .
O2 C13 1.146(3) .
C1 C5 1.425(3) .
C1 C2 1.434(3) .
C2 C3 1.414(3) .
C2 H2 0.9800 .
C3 C4 1.421(3) .
C3 C6 1.516(3) .
C4 C5 1.402(3) .
C4 H4 0.9800 .
C5 H5 0.9800 .
C6 C8 1.490(4) .
C6 C9 1.501(4) .
C6 C7 1.520(4) .
C7 H7A 0.9600 .
C7 H7B 0.9600 .
C7 H7C 0.9600 .
C8 H8A 0.9600 .
C8 H8B 0.9600 .
C8 H8C 0.9600 .
C9 H9A 0.9600 .
C9 H9B 0.9600 .
C9 H9C 0.9600 .
C10 H10A 0.9600 .
C10 H10B 0.9600 .
C10 H10C 0.9600 .
C11 H11A 0.9600 .
C11 H11B 0.9600 .
C11 H11C 0.9600 .
C14 H14A 0.9600 .
C14 H14B 0.9600 .
C14 H14C 0.9600 .
C15 H15A 0.9600 .
C15 H15B 0.9600 .
C15 H15C 0.9600 .

loop_
_geom_torsion_atom_site_label_1
_geom_torsion_atom_site_label_2
_geom_torsion_atom_site_label_3
_geom_torsion_atom_site_label_4
_geom_torsion
_geom_torsion_site_symmetry_1
_geom_torsion_site_symmetry_4
C13 Fe1 Sn1 C14 -151.79(15) . .
C12 Fe1 Sn1 C14 -57.28(15) . .
C2 Fe1 Sn1 C14 116.13(15) . .
C5 Fe1 Sn1 C14 62.79(13) . .
C4 Fe1 Sn1 C14 33.34(14) . .
C1 Fe1 Sn1 C14 101.74(13) . .
C3 Fe1 Sn1 C14 47.62(19) . .
C13 Fe1 Sn1 C15 -41.73(15) . .
C12 Fe1 Sn1 C15 52.78(15) . .
C2 Fe1 Sn1 C15 -133.81(15) . .
C5 Fe1 Sn1 C15 172.85(13) . .
C4 Fe1 Sn1 C15 143.40(14) . .
C1 Fe1 Sn1 C15 -148.21(14) . .
C3 Fe1 Sn1 C15 157.7(2) . .
C13 Fe1 Sn1 Fe1 81.53(10) . 7_565
C12 Fe1 Sn1 Fe1 176.03(9) . 7_565
C2 Fe1 Sn1 Fe1 -10.56(10) . 7_565
C5 Fe1 Sn1 Fe1 -63.90(6) . 7_565
C4 Fe1 Sn1 Fe1 -93.35(7) . 7_565
C1 Fe1 Sn1 Fe1 -24.95(6) . 7_565
C3 Fe1 Sn1 Fe1 -79.07(16) . 7_565
C11 Si1 C1 C5 155.9(2) . .
C10 Si1 C1 C5 -84.5(2) . .
C1 Si1 C1 C5 33.2(3) 7_565 .
C11 Si1 C1 C2 -31.0(2) . .
C10 Si1 C1 C2 88.6(2) . .
C1 Si1 C1 C2 -153.72(13) 7_565 .
C11 Si1 C1 Fe1 60.5(2) . .
C10 Si1 C1 Fe1 -179.90(16) . .
C1 Si1 C1 Fe1 -62.3(2) 7_565 .
C13 Fe1 C1 C5 -168.89(15) . .
C12 Fe1 C1 C5 12.0(4) . .
C2 Fe1 C1 C5 115.58(18) . .
C4 Fe1 C1 C5 36.65(13) . .
C3 Fe1 C1 C5 79.54(14) . .
Sn1 Fe1 C1 C5 -79.55(12) . .
C13 Fe1 C1 C2 75.54(16) . .
C12 Fe1 C1 C2 -103.6(3) . .
C5 Fe1 C1 C2 -115.58(18) . .
C4 Fe1 C1 C2 -78.93(14) . .
C3 Fe1 C1 C2 -36.04(13) . .
Sn1 Fe1 C1 C2 164.87(11) . .
C13 Fe1 C1 Si1 -44.20(18) . .
C12 Fe1 C1 Si1 136.6(3) . .
C2 Fe1 C1 Si1 -119.7(2) . .
C5 Fe1 C1 Si1 124.7(2) . .
C4 Fe1 C1 Si1 161.33(18) . .
C3 Fe1 C1 Si1 -155.78(17) . .
Sn1 Fe1 C1 Si1 45.13(15) . .
C5 C1 C2 C3 -0.3(3) . .
Si1 C1 C2 C3 -174.78(16) . .
Fe1 C1 C2 C3 60.87(16) . .
C5 C1 C2 Fe1 -61.17(15) . .
Si1 C1 C2 Fe1 124.35(17) . .
C13 Fe1 C2 C3 127.42(15) . .
C12 Fe1 C2 C3 26.5(2) . .
C5 Fe1 C2 C3 -81.67(14) . .
C4 Fe1 C2 C3 -38.51(13) . .
C1 Fe1 C2 C3 -120.89(19) . .
Sn1 Fe1 C2 C3 -143.28(11) . .
C13 Fe1 C2 C1 -111.70(15) . .
C12 Fe1 C2 C1 147.36(18) . .
C5 Fe1 C2 C1 39.22(13) . .
C4 Fe1 C2 C1 82.38(14) . .
C3 Fe1 C2 C1 120.89(19) . .
Sn1 Fe1 C2 C1 -22.39(17) . .
C1 C2 C3 C4 -0.2(3) . .
Fe1 C2 C3 C4 59.98(15) . .
C1 C2 C3 C6 175.4(2) . .
Fe1 C2 C3 C6 -124.5(2) . .
C1 C2 C3 Fe1 -60.15(16) . .
C13 Fe1 C3 C2 -61.70(17) . .
C12 Fe1 C3 C2 -162.96(15) . .
C5 Fe1 C3 C2 80.07(14) . .
C4 Fe1 C3 C2 116.83(18) . .
C1 Fe1 C3 C2 36.74(13) . .
Sn1 Fe1 C3 C2 96.68(19) . .
C13 Fe1 C3 C4 -178.53(15) . .
C12 Fe1 C3 C4 80.21(15) . .
C2 Fe1 C3 C4 -116.83(18) . .
C5 Fe1 C3 C4 -36.76(13) . .
C1 Fe1 C3 C4 -80.09(14) . .
Sn1 Fe1 C3 C4 -20.2(2) . .
C13 Fe1 C3 C6 59.8(3) . .
C12 Fe1 C3 C6 -41.5(2) . .
C2 Fe1 C3 C6 121.5(3) . .
C5 Fe1 C3 C6 -158.5(2) . .
C4 Fe1 C3 C6 -121.7(3) . .
C1 Fe1 C3 C6 158.2(2) . .
Sn1 Fe1 C3 C6 -141.86(17) . .
C2 C3 C4 C5 0.6(3) . .
C6 C3 C4 C5 -174.9(2) . .
Fe1 C3 C4 C5 60.25(17) . .
C2 C3 C4 Fe1 -59.65(15) . .
C6 C3 C4 Fe1 124.8(2) . .
C13 Fe1 C4 C5 -116.5(3) . .
C12 Fe1 C4 C5 134.25(16) . .
C2 Fe1 C4 C5 -81.25(14) . .
C1 Fe1 C4 C5 -37.20(13) . .
C3 Fe1 C4 C5 -119.70(19) . .
Sn1 Fe1 C4 C5 51.19(14) . .
C13 Fe1 C4 C3 3.2(3) . .
C12 Fe1 C4 C3 -106.04(15) . .
C2 Fe1 C4 C3 38.45(13) . .
C5 Fe1 C4 C3 119.70(19) . .
C1 Fe1 C4 C3 82.50(14) . .
Sn1 Fe1 C4 C3 170.89(10) . .
C3 C4 C5 C1 -0.8(3) . .
Fe1 C4 C5 C1 60.05(16) . .
C3 C4 C5 Fe1 -60.85(16) . .
C2 C1 C5 C4 0.7(3) . .
Si1 C1 C5 C4 174.89(17) . .
Fe1 C1 C5 C4 -60.09(17) . .
C2 C1 C5 Fe1 60.75(14) . .
Si1 C1 C5 Fe1 -125.02(19) . .
C13 Fe1 C5 C4 138.7(2) . .
C12 Fe1 C5 C4 -55.41(18) . .
C2 Fe1 C5 C4 80.16(14) . .
C1 Fe1 C5 C4 119.73(19) . .
C3 Fe1 C5 C4 36.98(14) . .
Sn1 Fe1 C5 C4 -136.34(13) . .
C13 Fe1 C5 C1 18.9(3) . .
C12 Fe1 C5 C1 -175.14(15) . .
C2 Fe1 C5 C1 -39.57(13) . .
C4 Fe1 C5 C1 -119.73(19) . .
C3 Fe1 C5 C1 -82.75(14) . .
Sn1 Fe1 C5 C1 103.93(12) . .
C2 C3 C6 C8 39.1(4) . .
C4 C3 C6 C8 -146.3(3) . .
Fe1 C3 C6 C8 -53.2(4) . .
C2 C3 C6 C9 162.5(3) . .
C4 C3 C6 C9 -22.9(4) . .
Fe1 C3 C6 C9 70.2(4) . .
C2 C3 C6 C7 -79.6(4) . .
C4 C3 C6 C7 95.0(4) . .
Fe1 C3 C6 C7 -172.0(3) . .
C13 Fe1 C12 O1 -134(10) . .
C2 Fe1 C12 O1 -33(10) . .
C5 Fe1 C12 O1 54(10) . .
C4 Fe1 C12 O1 23(10) . .
C1 Fe1 C12 O1 46(11) . .
C3 Fe1 C12 O1 -16(10) . .
Sn1 Fe1 C12 O1 140(10) . .
C12 Fe1 C13 O2 108(7) . .
C2 Fe1 C13 O2 -33(7) . .
C5 Fe1 C13 O2 -85(7) . .
C4 Fe1 C13 O2 -2(7) . .
C1 Fe1 C13 O2 -72(7) . .
C3 Fe1 C13 O2 1(7) . .
Sn1 Fe1 C13 O2 -171(7) . .
